data_4063613
loop_
_publ_author_name
'Kalikhman, Inna'
'Kertsnus-Banchik, Evgenia'
'Gostevskii, Boris'
'Kocher, Nikolaus'
'Stalke, Dietmar'
'Kost, Daniel'

_publ_contact_author 'Prof. Dr. D. Stalke, Prof. D. Kost'
_publ_contact_author_email 'dstalke@chemie.uni-wuerzburg.de; kostd@bgu.ac.il'
_publ_section_title
;
 Reversible Neutral Dissociation of the N--Si Dative Bond in
 Hexacoordinate Hydrido Complexes of Silicon
;
_journal_issue 2
_journal_name_full Organometallics
_journal_page_first 512
_journal_page_last 516
_journal_paper_doi 10.1021/om8008487
_journal_volume 28
_journal_year 2009
_chemical_formula_sum 'C24 H28 N4 O2 Si'
_chemical_formula_weight 432.59
_chemical_name_common 10a
_chemical_name_systematic
; 
 [N-(dimethylamino)benzimidato-N',O]hydridophenylsilicon(IV)
;
_space_group_IT_number 14
_symmetry_cell_setting monoclinic
_symmetry_space_group_name_Hall '-P 2yn'
_symmetry_space_group_name_H-M 'P 1 21/n 1'
_atom_sites_solution_hydrogens geom
_atom_sites_solution_primary direct
_atom_sites_solution_secondary difmap
_audit_creation_method SHELXL-97
_cell_angle_alpha 90.00
_cell_angle_beta 103.8670(10)
_cell_angle_gamma 90.00
_cell_formula_units_Z 4
_cell_length_a 8.9891(7)
_cell_length_b 17.0629(14)
_cell_length_c 14.9778(12)
_cell_measurement_reflns_used 6954
_cell_measurement_temperature 100(2)
_cell_measurement_theta_max 28.075
_cell_measurement_theta_min 2.372
_cell_volume 2230.3(3)
_computing_cell_refinement 'SAINT-NT V5/6.0'
_computing_data_collection 'SMART-NT V5.624'
_computing_data_reduction 'SAINT-NT V5/6.0'
_computing_molecular_graphics 'XP in SHELXL-97'
_computing_publication_material 'XP in SHELXL-97'
_computing_structure_refinement 'SHELXL-97 (Sheldrick, 1997)'
_computing_structure_solution 'SHELXS-97 (Sheldrick, 1990)'
_diffrn_ambient_temperature 100(2)
_diffrn_measured_fraction_theta_full 0.997
_diffrn_measured_fraction_theta_max 0.997
_diffrn_measurement_device_type 'Bruker Smart Apex on D8-Goniometer'
_diffrn_measurement_method omega-scan
_diffrn_radiation_monochromator graphite
_diffrn_radiation_source 'normal-focus sealed tube'
_diffrn_radiation_type MoK\a
_diffrn_radiation_wavelength 0.71073
_diffrn_reflns_av_R_equivalents 0.0280
_diffrn_reflns_av_sigmaI/netI 0.0212
_diffrn_reflns_limit_h_max 10
_diffrn_reflns_limit_h_min -11
_diffrn_reflns_limit_k_max 21
_diffrn_reflns_limit_k_min 0
_diffrn_reflns_limit_l_max 18
_diffrn_reflns_limit_l_min 0
_diffrn_reflns_number 23298
_diffrn_reflns_theta_full 26.40
_diffrn_reflns_theta_max 26.40
_diffrn_reflns_theta_min 1.84
_exptl_absorpt_coefficient_mu 0.134
_exptl_absorpt_correction_T_max 1.0000
_exptl_absorpt_correction_T_min 0.733458
_exptl_absorpt_correction_type empirical
_exptl_absorpt_process_details 'SADABS2.05 (Sheldrick 2001)'
_exptl_crystal_colour colorless
_exptl_crystal_density_diffrn 1.288
_exptl_crystal_density_method 'not measured'
_exptl_crystal_description block
_exptl_crystal_F_000 920
_exptl_crystal_size_max 0.50
_exptl_crystal_size_mid 0.43
_exptl_crystal_size_min 0.40
_refine_diff_density_max 0.443
_refine_diff_density_min -0.275
_refine_diff_density_rms 0.053
_refine_ls_extinction_method none
_refine_ls_goodness_of_fit_ref 1.050
_refine_ls_hydrogen_treatment mixed
_refine_ls_matrix_type full
_refine_ls_number_parameters 288
_refine_ls_number_reflns 4561
_refine_ls_number_restraints 0
_refine_ls_restrained_S_all 1.050
_refine_ls_R_factor_all 0.0399
_refine_ls_R_factor_gt 0.0356
_refine_ls_shift/su_max 0.000
_refine_ls_shift/su_mean 0.000
_refine_ls_structure_factor_coef Fsqd
_refine_ls_weighting_details 'calc w=1/[\s^2^(Fo^2^)+(0.0555P)^2^+0.9275P] where P=(Fo^2^+2Fc^2^)/3'
_refine_ls_weighting_scheme calc
_refine_ls_wR_factor_gt 0.0950
_refine_ls_wR_factor_ref 0.0988
_reflns_number_gt 4100
_reflns_number_total 4561
_reflns_threshold_expression >4sigma(I)
_cod_data_source_file om8008487_si_001.cif
_cod_data_source_block 10a
_cod_original_sg_symbol_H-M P2(1)/n
_cod_database_code 4063613

loop_
_symmetry_equiv_pos_as_xyz
'x, y, z'
'-x+1/2, y+1/2, -z+1/2'
'-x, -y, -z'
'x-1/2, -y-1/2, z-1/2'

loop_
_atom_site_label
_atom_site_type_symbol
_atom_site_fract_x
_atom_site_fract_y
_atom_site_fract_z
_atom_site_U_iso_or_equiv
_atom_site_adp_type
_atom_site_occupancy
_atom_site_symmetry_multiplicity
_atom_site_calc_flag
_atom_site_refinement_flags
Si1 Si 0.01760(4) 0.06107(2) 0.22930(2) 0.01476(10) Uani 1 1 d .
H1 H -0.1100(18) 0.0752(9) 0.1451(11) 0.020(4) Uiso 1 1 d .
N1 N -0.01479(12) 0.16630(6) 0.28257(7) 0.0173(2) Uani 1 1 d .
N2 N 0.13217(12) 0.19077(6) 0.34161(7) 0.0178(2) Uani 1 1 d .
N3 N 0.10702(12) -0.03256(6) 0.17649(7) 0.0172(2) Uani 1 1 d .
N4 N 0.23362(12) -0.00620(7) 0.13740(7) 0.0188(2) Uani 1 1 d .
O1 O 0.17888(10) 0.05987(5) 0.32703(6) 0.01581(19) Uani 1 1 d .
O2 O 0.14342(10) 0.11320(5) 0.17070(6) 0.0184(2) Uani 1 1 d .
C1 C -0.12703(15) 0.16643(8) 0.34083(10) 0.0223(3) Uani 1 1 d .
H1A H -0.0960 0.1279 0.3903 0.033 Uiso 1 1 calc R
H1B H -0.2287 0.1529 0.3032 0.033 Uiso 1 1 calc R
H1C H -0.1304 0.2186 0.3675 0.033 Uiso 1 1 calc R
C2 C -0.05916(16) 0.22886(8) 0.21277(10) 0.0235(3) Uani 1 1 d .
H2A H -0.0703 0.2785 0.2434 0.035 Uiso 1 1 calc R
H2B H -0.1568 0.2152 0.1704 0.035 Uiso 1 1 calc R
H2C H 0.0202 0.2343 0.1783 0.035 Uiso 1 1 calc R
C3 C 0.22058(14) 0.13060(7) 0.35811(8) 0.0155(3) Uani 1 1 d .
C4 C 0.37937(14) 0.14128(7) 0.41316(8) 0.0161(3) Uani 1 1 d .
C5 C 0.42783(15) 0.21391(8) 0.45182(9) 0.0198(3) Uani 1 1 d .
H5 H 0.3583 0.2567 0.4436 0.024 Uiso 1 1 calc R
C6 C 0.57704(15) 0.22368(8) 0.50221(9) 0.0215(3) Uani 1 1 d .
H6 H 0.6098 0.2732 0.5287 0.026 Uiso 1 1 calc R
C7 C 0.67853(15) 0.16168(8) 0.51420(9) 0.0219(3) Uani 1 1 d .
H7 H 0.7808 0.1685 0.5491 0.026 Uiso 1 1 calc R
C8 C 0.63126(16) 0.08977(8) 0.47540(10) 0.0247(3) Uani 1 1 d .
H8 H 0.7012 0.0471 0.4835 0.030 Uiso 1 1 calc R
C9 C 0.48180(15) 0.07965(8) 0.42457(9) 0.0209(3) Uani 1 1 d .
H9 H 0.4498 0.0302 0.3975 0.025 Uiso 1 1 calc R
C10 C 0.17284(16) -0.09570(8) 0.24206(9) 0.0220(3) Uani 1 1 d .
H10A H 0.2207 -0.1353 0.2106 0.033 Uiso 1 1 calc R
H10B H 0.0912 -0.1201 0.2656 0.033 Uiso 1 1 calc R
H10C H 0.2501 -0.0735 0.2933 0.033 Uiso 1 1 calc R
C11 C -0.00948(16) -0.06788(8) 0.09984(10) 0.0238(3) Uani 1 1 d .
H11A H -0.0566 -0.0267 0.0566 0.036 Uiso 1 1 calc R
H11B H -0.0885 -0.0938 0.1244 0.036 Uiso 1 1 calc R
H11C H 0.0398 -0.1065 0.0679 0.036 Uiso 1 1 calc R
C12 C 0.23746(14) 0.06918(8) 0.13921(8) 0.0167(3) Uani 1 1 d .
C13 C 0.35537(14) 0.11120(8) 0.10358(9) 0.0189(3) Uani 1 1 d .
C14 C 0.41366(15) 0.18096(8) 0.14509(10) 0.0220(3) Uani 1 1 d .
H14 H 0.3800 0.2002 0.1964 0.026 Uiso 1 1 calc R
C15 C 0.52103(16) 0.22263(9) 0.11167(11) 0.0275(3) Uani 1 1 d .
H15 H 0.5628 0.2698 0.1410 0.033 Uiso 1 1 calc R
C16 C 0.56733(16) 0.19551(10) 0.03569(11) 0.0315(4) Uani 1 1 d .
H16 H 0.6386 0.2249 0.0117 0.038 Uiso 1 1 calc R
C17 C 0.51048(17) 0.12593(11) -0.00532(11) 0.0325(4) Uani 1 1 d .
H17 H 0.5438 0.1072 -0.0570 0.039 Uiso 1 1 calc R
C18 C 0.40485(16) 0.08312(9) 0.02854(10) 0.0253(3) Uani 1 1 d .
H18 H 0.3665 0.0349 0.0006 0.030 Uiso 1 1 calc R
C19 C -0.10903(14) -0.00163(7) 0.28795(9) 0.0165(3) Uani 1 1 d .
C20 C -0.06326(15) -0.03743(8) 0.37436(9) 0.0182(3) Uani 1 1 d .
H20 H 0.0400 -0.0320 0.4084 0.022 Uiso 1 1 calc R
C21 C -0.16458(16) -0.08056(8) 0.41157(9) 0.0207(3) Uani 1 1 d .
H21 H -0.1298 -0.1047 0.4700 0.025 Uiso 1 1 calc R
C22 C -0.31619(16) -0.08854(8) 0.36391(10) 0.0219(3) Uani 1 1 d .
H22 H -0.3858 -0.1177 0.3897 0.026 Uiso 1 1 calc R
C23 C -0.36538(15) -0.05379(8) 0.27864(10) 0.0220(3) Uani 1 1 d .
H23 H -0.4691 -0.0589 0.2454 0.026 Uiso 1 1 calc R
C24 C -0.26263(15) -0.01127(8) 0.24172(9) 0.0192(3) Uani 1 1 d .
H24 H -0.2980 0.0121 0.1829 0.023 Uiso 1 1 calc R

loop_
_atom_site_aniso_label
_atom_site_aniso_U_11
_atom_site_aniso_U_22
_atom_site_aniso_U_33
_atom_site_aniso_U_23
_atom_site_aniso_U_13
_atom_site_aniso_U_12
Si1 0.01293(17) 0.01880(19) 0.01271(18) 0.00147(12) 0.00339(13) -0.00018(12)
N1 0.0138(5) 0.0213(5) 0.0170(5) 0.0020(4) 0.0040(4) 0.0014(4)
N2 0.0149(5) 0.0215(5) 0.0169(5) -0.0013(4) 0.0038(4) -0.0005(4)
N3 0.0157(5) 0.0213(6) 0.0150(5) -0.0002(4) 0.0045(4) -0.0023(4)
N4 0.0167(5) 0.0245(6) 0.0168(5) -0.0002(4) 0.0071(4) -0.0017(4)
O1 0.0139(4) 0.0173(4) 0.0155(4) 0.0003(3) 0.0021(3) -0.0009(3)
O2 0.0183(4) 0.0200(5) 0.0191(5) 0.0027(4) 0.0086(4) 0.0010(3)
C1 0.0185(6) 0.0267(7) 0.0241(7) -0.0019(5) 0.0097(5) 0.0017(5)
C2 0.0237(7) 0.0226(7) 0.0236(7) 0.0059(5) 0.0042(5) 0.0054(5)
C3 0.0165(6) 0.0194(6) 0.0122(6) 0.0004(4) 0.0066(5) -0.0017(5)
C4 0.0164(6) 0.0207(6) 0.0126(6) 0.0008(5) 0.0061(5) -0.0016(5)
C5 0.0199(6) 0.0200(6) 0.0203(6) -0.0002(5) 0.0061(5) 0.0003(5)
C6 0.0232(7) 0.0217(6) 0.0198(7) -0.0030(5) 0.0054(5) -0.0058(5)
C7 0.0157(6) 0.0298(7) 0.0190(7) -0.0012(5) 0.0018(5) -0.0041(5)
C8 0.0173(6) 0.0256(7) 0.0295(8) -0.0023(6) 0.0024(6) 0.0025(5)
C9 0.0189(6) 0.0209(6) 0.0223(7) -0.0042(5) 0.0038(5) -0.0012(5)
C10 0.0251(7) 0.0196(6) 0.0220(7) 0.0025(5) 0.0072(5) 0.0025(5)
C11 0.0225(7) 0.0270(7) 0.0209(7) -0.0061(5) 0.0035(5) -0.0051(5)
C12 0.0137(6) 0.0245(7) 0.0113(6) 0.0005(5) 0.0021(5) 0.0010(5)
C13 0.0137(6) 0.0258(7) 0.0170(6) 0.0061(5) 0.0035(5) 0.0029(5)
C14 0.0168(6) 0.0244(7) 0.0253(7) 0.0047(5) 0.0061(5) 0.0021(5)
C15 0.0190(6) 0.0257(7) 0.0376(8) 0.0092(6) 0.0066(6) 0.0003(5)
C16 0.0181(7) 0.0437(9) 0.0345(8) 0.0181(7) 0.0098(6) -0.0001(6)
C17 0.0241(7) 0.0536(10) 0.0227(7) 0.0067(7) 0.0115(6) 0.0020(7)
C18 0.0198(6) 0.0367(8) 0.0203(7) 0.0004(6) 0.0065(5) 0.0002(6)
C19 0.0164(6) 0.0188(6) 0.0151(6) -0.0014(5) 0.0054(5) -0.0001(5)
C20 0.0179(6) 0.0208(6) 0.0162(6) -0.0006(5) 0.0044(5) 0.0008(5)
C21 0.0283(7) 0.0187(6) 0.0169(6) 0.0003(5) 0.0090(5) 0.0011(5)
C22 0.0262(7) 0.0203(6) 0.0233(7) -0.0046(5) 0.0143(6) -0.0061(5)
C23 0.0176(6) 0.0265(7) 0.0227(7) -0.0064(5) 0.0064(5) -0.0049(5)
C24 0.0179(6) 0.0244(7) 0.0156(6) -0.0008(5) 0.0049(5) -0.0011(5)

loop_
_atom_type_symbol
_atom_type_description
_atom_type_scat_dispersion_real
_atom_type_scat_dispersion_imag
_atom_type_scat_source
C C 0.0033 0.0016 'International Tables Vol C Tables 4.2.6.8 and 6.1.1.4'
H H 0.0000 0.0000 'International Tables Vol C Tables 4.2.6.8 and 6.1.1.4'
N N 0.0061 0.0033 'International Tables Vol C Tables 4.2.6.8 and 6.1.1.4'
O O 0.0106 0.0060 'International Tables Vol C Tables 4.2.6.8 and 6.1.1.4'
Si Si 0.0817 0.0704 'International Tables Vol C Tables 4.2.6.8 and 6.1.1.4'

loop_
_geom_angle_atom_site_label_1
_geom_angle_atom_site_label_2
_geom_angle_atom_site_label_3
_geom_angle
O1 Si1 O2 85.70(4)
O1 Si1 C19 94.13(5)
O2 Si1 C19 175.40(5)
O1 Si1 N1 81.52(4)
O2 Si1 N1 85.46(4)
C19 Si1 N1 99.06(5)
O1 Si1 N3 89.48(4)
O2 Si1 N3 81.21(4)
C19 Si1 N3 94.20(5)
N1 Si1 N3 164.44(5)
O1 Si1 H1 170.9(6)
O2 Si1 H1 87.4(6)
C19 Si1 H1 93.2(6)
N1 Si1 H1 92.1(6)
N3 Si1 H1 95.3(6)
N2 N1 C2 105.81(10)
N2 N1 C1 106.67(9)
C2 N1 C1 107.95(10)
N2 N1 Si1 107.37(7)
C2 N1 Si1 113.77(8)
C1 N1 Si1 114.68(8)
C3 N2 N1 108.37(10)
N4 N3 C10 105.20(10)
N4 N3 C11 106.64(10)
C10 N3 C11 108.25(10)
N4 N3 Si1 109.32(8)
C10 N3 Si1 116.48(8)
C11 N3 Si1 110.42(8)
C12 N4 N3 108.48(10)
C3 O1 Si1 112.57(8)
C12 O2 Si1 115.16(8)
N1 C1 H1A 109.5
N1 C1 H1B 109.5
H1A C1 H1B 109.5
N1 C1 H1C 109.5
H1A C1 H1C 109.5
H1B C1 H1C 109.5
N1 C2 H2A 109.5
N1 C2 H2B 109.5
H2A C2 H2B 109.5
N1 C2 H2C 109.5
H2A C2 H2C 109.5
H2B C2 H2C 109.5
N2 C3 O1 123.65(11)
N2 C3 C4 118.59(11)
O1 C3 C4 117.75(11)
C9 C4 C5 119.55(12)
C9 C4 C3 120.07(11)
C5 C4 C3 120.36(11)
C6 C5 C4 120.00(12)
C6 C5 H5 120.0
C4 C5 H5 120.0
C7 C6 C5 120.21(12)
C7 C6 H6 119.9
C5 C6 H6 119.9
C6 C7 C8 119.96(12)
C6 C7 H7 120.0
C8 C7 H7 120.0
C7 C8 C9 120.11(13)
C7 C8 H8 119.9
C9 C8 H8 119.9
C4 C9 C8 120.16(12)
C4 C9 H9 119.9
C8 C9 H9 119.9
N3 C10 H10A 109.5
N3 C10 H10B 109.5
H10A C10 H10B 109.5
N3 C10 H10C 109.5
H10A C10 H10C 109.5
H10B C10 H10C 109.5
N3 C11 H11A 109.5
N3 C11 H11B 109.5
H11A C11 H11B 109.5
N3 C11 H11C 109.5
H11A C11 H11C 109.5
H11B C11 H11C 109.5
N4 C12 O2 124.63(12)
N4 C12 C13 119.62(11)
O2 C12 C13 115.75(11)
C14 C13 C18 119.94(12)
C14 C13 C12 118.70(12)
C18 C13 C12 121.34(13)
C15 C14 C13 119.99(14)
C15 C14 H14 120.0
C13 C14 H14 120.0
C16 C15 C14 119.94(14)
C16 C15 H15 120.0
C14 C15 H15 120.0
C17 C16 C15 120.21(14)
C17 C16 H16 119.9
C15 C16 H16 119.9
C16 C17 C18 120.28(15)
C16 C17 H17 119.9
C18 C17 H17 119.9
C17 C18 C13 119.62(14)
C17 C18 H18 120.2
C13 C18 H18 120.2
C24 C19 C20 116.29(12)
C24 C19 Si1 117.52(9)
C20 C19 Si1 126.17(10)
C21 C20 C19 121.78(12)
C21 C20 H20 119.1
C19 C20 H20 119.1
C22 C21 C20 120.30(12)
C22 C21 H21 119.9
C20 C21 H21 119.9
C23 C22 C21 119.46(12)
C23 C22 H22 120.3
C21 C22 H22 120.3
C22 C23 C24 119.75(13)
C22 C23 H23 120.1
C24 C23 H23 120.1
C23 C24 C19 122.42(12)
C23 C24 H24 118.8
C19 C24 H24 118.8

loop_
_geom_bond_atom_site_label_1
_geom_bond_atom_site_label_2
_geom_bond_distance
Si1 O1 1.7965(9)
Si1 O2 1.8212(9)
Si1 C19 1.9212(13)
Si1 N1 2.0141(12)
Si1 N3 2.0319(12)
Si1 H1 1.507(16)
N1 N2 1.4634(14)
N1 C2 1.4804(16)
N1 C1 1.4837(16)
N2 C3 1.2855(17)
N3 N4 1.4696(14)
N3 C10 1.4820(16)
N3 C11 1.4837(16)
N4 C12 1.2868(17)
O1 C3 1.3153(15)
O2 C12 1.3010(16)
C1 H1A 0.9800
C1 H1B 0.9800
C1 H1C 0.9800
C2 H2A 0.9800
C2 H2B 0.9800
C2 H2C 0.9800
C3 C4 1.4786(17)
C4 C9 1.3811(18)
C4 C5 1.3929(18)
C5 C6 1.3825(18)
C5 H5 0.9500
C6 C7 1.380(2)
C6 H6 0.9500
C7 C8 1.3804(19)
C7 H7 0.9500
C8 C9 1.3871(18)
C8 H8 0.9500
C9 H9 0.9500
C10 H10A 0.9800
C10 H10B 0.9800
C10 H10C 0.9800
C11 H11A 0.9800
C11 H11B 0.9800
C11 H11C 0.9800
C12 C13 1.4810(17)
C13 C14 1.386(2)
C13 C18 1.3893(19)
C14 C15 1.3853(19)
C14 H14 0.9500
C15 C16 1.382(2)
C15 H15 0.9500
C16 C17 1.377(2)
C16 H16 0.9500
C17 C18 1.387(2)
C17 H17 0.9500
C18 H18 0.9500
C19 C24 1.3981(17)
C19 C20 1.4009(18)
C20 C21 1.3874(19)
C20 H20 0.9500
C21 C22 1.3854(19)
C21 H21 0.9500
C22 C23 1.381(2)
C22 H22 0.9500
C23 C24 1.3893(19)
C23 H23 0.9500
C24 H24 0.9500

loop_
_geom_torsion_atom_site_label_1
_geom_torsion_atom_site_label_2
_geom_torsion_atom_site_label_3
_geom_torsion_atom_site_label_4
_geom_torsion
O1 Si1 N1 N2 21.15(7)
O2 Si1 N1 N2 -65.18(8)
C19 Si1 N1 N2 114.01(8)
N3 Si1 N1 N2 -34.1(2)
O1 Si1 N1 C2 137.87(9)
O2 Si1 N1 C2 51.55(9)
C19 Si1 N1 C2 -129.27(9)
N3 Si1 N1 C2 82.61(19)
O1 Si1 N1 C1 -97.17(9)
O2 Si1 N1 C1 176.51(9)
C19 Si1 N1 C1 -4.31(9)
N3 Si1 N1 C1 -152.43(15)
C2 N1 N2 C3 -137.69(11)
C1 N1 N2 C3 107.53(12)
Si1 N1 N2 C3 -15.85(11)
O1 Si1 N3 N4 -76.54(8)
O2 Si1 N3 N4 9.20(7)
C19 Si1 N3 N4 -170.64(8)
N1 Si1 N3 N4 -22.2(2)
O1 Si1 N3 C10 42.48(9)
O2 Si1 N3 C10 128.21(9)
C19 Si1 N3 C10 -51.63(9)
N1 Si1 N3 C10 96.85(19)
O1 Si1 N3 C11 166.44(9)
O2 Si1 N3 C11 -107.82(9)
C19 Si1 N3 C11 72.34(9)
N1 Si1 N3 C11 -139.19(16)
C10 N3 N4 C12 -133.07(11)
C11 N3 N4 C12 112.11(12)
Si1 N3 N4 C12 -7.28(12)
O2 Si1 O1 C3 63.84(8)
C19 Si1 O1 C3 -120.77(9)
N1 Si1 O1 C3 -22.21(8)
N3 Si1 O1 C3 145.06(8)
O1 Si1 O2 C12 80.63(9)
C19 Si1 O2 C12 -7.5(7)
N1 Si1 O2 C12 162.44(9)
N3 Si1 O2 C12 -9.51(9)
N1 N2 C3 O1 -1.34(16)
N1 N2 C3 C4 177.12(10)
Si1 O1 C3 N2 20.63(15)
Si1 O1 C3 C4 -157.85(9)
N2 C3 C4 C9 -173.64(12)
O1 C3 C4 C9 4.91(17)
N2 C3 C4 C5 4.70(18)
O1 C3 C4 C5 -176.75(11)
C9 C4 C5 C6 -0.83(19)
C3 C4 C5 C6 -179.17(12)
C4 C5 C6 C7 0.2(2)
C5 C6 C7 C8 0.3(2)
C6 C7 C8 C9 -0.2(2)
C5 C4 C9 C8 1.0(2)
C3 C4 C9 C8 179.34(12)
C7 C8 C9 C4 -0.5(2)
N3 N4 C12 O2 -0.07(17)
N3 N4 C12 C13 179.96(10)
Si1 O2 C12 N4 8.58(16)
Si1 O2 C12 C13 -171.45(8)
N4 C12 C13 C14 -146.48(13)
O2 C12 C13 C14 33.55(16)
N4 C12 C13 C18 35.22(18)
O2 C12 C13 C18 -144.75(13)
C18 C13 C14 C15 0.06(19)
C12 C13 C14 C15 -178.27(12)
C13 C14 C15 C16 1.5(2)
C14 C15 C16 C17 -1.9(2)
C15 C16 C17 C18 0.9(2)
C16 C17 C18 C13 0.7(2)
C14 C13 C18 C17 -1.1(2)
C12 C13 C18 C17 177.17(13)
O1 Si1 C19 C24 172.64(10)
O2 Si1 C19 C24 -99.6(6)
N1 Si1 C19 C24 90.59(10)
N3 Si1 C19 C24 -97.58(10)
O1 Si1 C19 C20 -5.66(12)
O2 Si1 C19 C20 82.1(6)
N1 Si1 C19 C20 -87.72(12)
N3 Si1 C19 C20 84.12(12)
C24 C19 C20 C21 0.49(19)
Si1 C19 C20 C21 178.81(10)
C19 C20 C21 C22 -0.8(2)
C20 C21 C22 C23 0.6(2)
C21 C22 C23 C24 -0.1(2)
C22 C23 C24 C19 -0.3(2)
C20 C19 C24 C23 0.04(19)
Si1 C19 C24 C23 -178.43(10)
